data_1545597
loop_
_publ_author_name
'Pedersen, Anders H.'
'Geoghegan, Blaise L.'
'Nichol, Gary S.'
'Lupton, David W.'
'Murray, Keith S.'
'Mart\'inez-Lillo, Jos\'e'
'Gass, Ian A.'
'Brechin, Euan K.'

_publ_section_title
;
 Hexahalorhenate(iv) salts of metal oxazolidine nitroxides.
;
_journal_issue 16
_journal_name_full 'Dalton transactions (Cambridge, England : 2003)'
_journal_page_first 5250
_journal_page_last 5259
_journal_paper_doi 10.1039/c7dt00752c
_journal_volume 46
_journal_year 2017
_chemical_formula_moiety 'Br6 Re, C30 H32 Fe N6 O4'
_chemical_formula_sum 'C30 H32 Br6 Fe N6 O4 Re'
_chemical_formula_weight 1262.12
_space_group_crystal_system triclinic
_space_group_IT_number 2
_space_group_name_Hall '-P 1'
_space_group_name_H-M_alt 'P -1'
_symmetry_space_group_name_Hall '-P 1'
_symmetry_space_group_name_H-M 'P -1'
_atom_sites_solution_hydrogens geom
_atom_sites_solution_primary iterative
_audit_creation_date 2016-06-17
_audit_creation_method
;
Olex2 1.2
(compiled 2016.02.19 svn.r3266 for OlexSys, GUI svn.r5155)
;
_audit_update_record
;
2017-02-24 deposited with the CCDC.
2017-03-20 downloaded from the CCDC.
;
_cell_angle_alpha 105.576(5)
_cell_angle_beta 101.890(5)
_cell_angle_gamma 93.681(4)
_cell_formula_units_Z 1
_cell_length_a 8.0539(4)
_cell_length_b 10.6650(6)
_cell_length_c 11.0535(7)
_cell_measurement_reflns_used 3897
_cell_measurement_temperature 120.00(10)
_cell_measurement_theta_max 28.8700
_cell_measurement_theta_min 3.3750
_cell_volume 887.72(9)
_computing_cell_refinement
;
CrysAlisPro, Agilent Technologies,
Version 1.171.37.35e (release 07-10-2014 CrysAlis171 .NET)
(compiled Oct  7 2014,17:20:27)
;
_computing_data_collection
;
CrysAlisPro, Agilent Technologies,
Version 1.171.37.35e (release 07-10-2014 CrysAlis171 .NET)
(compiled Oct  7 2014,17:20:27)
;
_computing_data_reduction
;
CrysAlisPro, Agilent Technologies,
Version 1.171.37.35e (release 07-10-2014 CrysAlis171 .NET)
(compiled Oct  7 2014,17:20:27)
;
_computing_molecular_graphics 'Olex2 (Dolomanov et al., 2009)'
_computing_publication_material 'Olex2 (Dolomanov et al., 2009)'
_computing_structure_refinement 'ShelXL (Sheldrick, 2015)'
_computing_structure_solution 'olex2.solve (Bourhis et al., 2015)'
_diffrn_ambient_environment N~2~
_diffrn_ambient_temperature 120.00(10)
_diffrn_detector 'CCD plate'
_diffrn_detector_area_resol_mean 5.1574
_diffrn_detector_type Atlas
_diffrn_measured_fraction_theta_full 0.999
_diffrn_measured_fraction_theta_max 0.880
_diffrn_measurement_details
;
#__ type_ start__ end____ width___ exp.time_
  1 omega  -59.00   38.00   1.0000   15.0000
omega____ theta____ kappa____ phi______ frames
    -       10.9935  -57.0000   30.0000 97

#__ type_ start__ end____ width___ exp.time_
  2 omega  -59.00   38.00   1.0000   15.0000
omega____ theta____ kappa____ phi______ frames
    -       10.9935  -57.0000 -120.0000 97

#__ type_ start__ end____ width___ exp.time_
  3 omega  -20.00   85.00   1.0000   15.0000
omega____ theta____ kappa____ phi______ frames
    -       10.9935   77.0000  -60.0000 105

#__ type_ start__ end____ width___ exp.time_
  4 omega  -16.00   81.00   1.0000   15.0000
omega____ theta____ kappa____ phi______ frames
    -       10.9935   57.0000 -180.0000 97

#__ type_ start__ end____ width___ exp.time_
  5 omega  -16.00   81.00   1.0000   15.0000
omega____ theta____ kappa____ phi______ frames
    -       10.9935   57.0000   30.0000 97

#__ type_ start__ end____ width___ exp.time_
  6 omega  -20.00   46.00   1.0000   15.0000
omega____ theta____ kappa____ phi______ frames
    -       10.9935  -99.0000  -30.0000 66

#__ type_ start__ end____ width___ exp.time_
  7 omega  -20.00   51.00   1.0000   15.0000
omega____ theta____ kappa____ phi______ frames
    -       10.9935  -99.0000 -180.0000 71
;
_diffrn_measurement_device 'four-circle diffractometer'
_diffrn_measurement_device_type 'SuperNova, Dual, Cu at zero, Atlas'
_diffrn_measurement_method '\w scans'
_diffrn_orient_matrix_UB_11 0.0285498000
_diffrn_orient_matrix_UB_12 -0.0157371000
_diffrn_orient_matrix_UB_13 0.0586380000
_diffrn_orient_matrix_UB_21 0.0859301000
_diffrn_orient_matrix_UB_22 0.0189137000
_diffrn_orient_matrix_UB_23 -0.0003129000
_diffrn_orient_matrix_UB_31 -0.0057629000
_diffrn_orient_matrix_UB_32 0.0651111000
_diffrn_orient_matrix_UB_33 0.0353871000
_diffrn_radiation_monochromator mirror
_diffrn_radiation_probe x-ray
_diffrn_radiation_type MoK\a
_diffrn_radiation_wavelength 0.71073
_diffrn_reflns_av_R_equivalents 0.0706
_diffrn_reflns_av_unetI/netI 0.0810
_diffrn_reflns_Laue_measured_fraction_full 0.999
_diffrn_reflns_Laue_measured_fraction_max 0.880
_diffrn_reflns_limit_h_max 11
_diffrn_reflns_limit_h_min -11
_diffrn_reflns_limit_k_max 13
_diffrn_reflns_limit_k_min -14
_diffrn_reflns_limit_l_max 15
_diffrn_reflns_limit_l_min -15
_diffrn_reflns_number 15756
_diffrn_reflns_point_group_measured_fraction_full 0.999
_diffrn_reflns_point_group_measured_fraction_max 0.880
_diffrn_reflns_theta_full 26.000
_diffrn_reflns_theta_max 29.760
_diffrn_reflns_theta_min 3.077
_diffrn_source 'SuperNova (Mo) X-ray Source'
_exptl_absorpt_coefficient_mu 10.612
_exptl_absorpt_correction_T_max 0.758
_exptl_absorpt_correction_T_min 0.299
_exptl_absorpt_correction_type gaussian
_exptl_absorpt_process_details
;
CrysAlisPro, Agilent Technologies,
Version 1.171.37.35e (release 07-10-2014 CrysAlis171 .NET)
(compiled Oct  7 2014,17:20:27)
Numerical absorption correction based on gaussian integration over
            a multifaceted crystal model
Empirical absorption correction using spherical harmonics,
 implemented in SCALE3 ABSPACK scaling algorithm.
;
_exptl_crystal_colour 'dark green'
_exptl_crystal_colour_modifier dark
_exptl_crystal_colour_primary green
_exptl_crystal_density_diffrn 2.361
_exptl_crystal_description plate
_exptl_crystal_F_000 597
_exptl_crystal_size_max 0.1998
_exptl_crystal_size_mid 0.0864
_exptl_crystal_size_min 0.0305
_refine_diff_density_max 2.010
_refine_diff_density_min -1.893
_refine_diff_density_rms 0.240
_refine_ls_extinction_method none
_refine_ls_goodness_of_fit_ref 1.069
_refine_ls_hydrogen_treatment constr
_refine_ls_matrix_type full
_refine_ls_number_parameters 222
_refine_ls_number_reflns 4460
_refine_ls_number_restraints 0
_refine_ls_restrained_S_all 1.069
_refine_ls_R_factor_all 0.0666
_refine_ls_R_factor_gt 0.0493
_refine_ls_shift/su_max 0.000
_refine_ls_shift/su_mean 0.000
_refine_ls_structure_factor_coef Fsqd
_refine_ls_weighting_details 'w=1/[\s^2^(Fo^2^)+(0.0272P)^2^] where P=(Fo^2^+2Fc^2^)/3'
_refine_ls_weighting_scheme calc
_refine_ls_wR_factor_gt 0.0815
_refine_ls_wR_factor_ref 0.0875
_reflns_Friedel_coverage 0.000
_reflns_number_gt 3685
_reflns_number_total 4460
_reflns_threshold_expression 'I > 2\s(I)'
_cod_data_source_file c7dt00752c2.cif
_cod_data_source_block eb16092_refinalized
_cod_depositor_comments 'Adding full bibliography for 1545597--1545607.cif.'
_cod_database_code 1545597
_chemical_oxdiff_formula 'C15 H16 Br6 Fe N3 O2 Re'
_chemical_oxdiff_usercomment '@ 120 K AHP349B'
_shelx_space_group_comment
;
The symmetry employed for this shelxl refinement is uniquely defined
by the following loop, which should always be used as a source of
symmetry information in preference to the above space-group names.
They are only intended as comments.
;
_reflns_odcompleteness_completeness 99.86
_reflns_odcompleteness_iscentric 1
_reflns_odcompleteness_theta 26.32
_olex2_refinement_description
;
1. Fixed Uiso
 At 1.2 times of:
  All C(H) groups, All C(H,H) groups
 At 1.5 times of:
  All C(H,H,H) groups
2.a Secondary CH2 refined with riding coordinates:
 C12(H12A,H12B)
2.b Aromatic/amide H refined with riding coordinates:
 C1(H1), C2(H2), C3(H3), C4(H4), C6(H6), C7(H7), C8(H8), C9(H9)
2.c Idealised Me refined as rotating group:
 C14(H14A,H14B,H14C), C15(H15A,H15B,H15C)
;
_shelx_shelxl_version_number 2014/7
_olex2_submission_special_instructions 'No special instructions were received'

loop_
_space_group_symop_operation_xyz
'x, y, z'
'-x, -y, -z'

loop_
_atom_site_label
_atom_site_type_symbol
_atom_site_fract_x
_atom_site_fract_y
_atom_site_fract_z
_atom_site_U_iso_or_equiv
_atom_site_adp_type
_atom_site_occupancy
_atom_site_site_symmetry_order
_atom_site_calc_flag
_atom_site_refinement_flags_posn
_atom_site_refinement_flags_adp
_atom_site_refinement_flags_occupancy
Re1 Re 0.5000 0.5000 0.5000 0.01023(10) Uani 1 2 d S T P
Br1 Br 0.46393(8) 0.25944(6) 0.38220(6) 0.01589(15) Uani 1 1 d . . .
Br2 Br 0.21879(8) 0.52298(6) 0.36612(6) 0.01582(15) Uani 1 1 d . . .
Br3 Br 0.64869(8) 0.55107(6) 0.33565(6) 0.01694(15) Uani 1 1 d . . .
Fe1 Fe 0.0000 0.0000 0.0000 0.0098(3) Uani 1 2 d S T P
O1 O 0.2248(5) -0.0346(4) 0.0507(4) 0.0134(9) Uani 1 1 d . . .
O2 O -0.2239(5) 0.1339(4) -0.3282(4) 0.0139(9) Uani 1 1 d . . .
N1 N 0.0813(6) 0.1656(5) -0.0272(5) 0.0106(11) Uani 1 1 d . . .
N2 N -0.0087(6) 0.0887(5) 0.1813(5) 0.0116(11) Uani 1 1 d . . .
N3 N -0.2707(6) 0.0584(5) -0.1629(5) 0.0126(11) Uani 1 1 d . . .
C1 C 0.2068(7) 0.2535(6) 0.0583(6) 0.0129(13) Uani 1 1 d . . .
H1 H 0.2604 0.2349 0.1333 0.016 Uiso 1 1 calc R . .
C2 C 0.2583(8) 0.3695(6) 0.0385(6) 0.0162(14) Uani 1 1 d . . .
H2 H 0.3458 0.4286 0.0991 0.019 Uiso 1 1 calc R . .
C3 C 0.1788(8) 0.3982(6) -0.0729(6) 0.0181(15) Uani 1 1 d . . .
H3 H 0.2131 0.4765 -0.0879 0.022 Uiso 1 1 calc R . .
C4 C 0.0478(8) 0.3095(6) -0.1614(6) 0.0137(13) Uani 1 1 d . . .
H4 H -0.0081 0.3273 -0.2362 0.016 Uiso 1 1 calc R . .
C5 C 0.0023(7) 0.1939(6) -0.1357(6) 0.0117(13) Uani 1 1 d . . .
C6 C -0.0803(7) 0.1996(6) 0.2154(6) 0.0119(12) Uani 1 1 d . . .
H6 H -0.1276 0.2372 0.1516 0.014 Uiso 1 1 calc R . .
C7 C -0.0863(8) 0.2594(6) 0.3412(6) 0.0150(13) Uani 1 1 d . . .
H7 H -0.1391 0.3348 0.3617 0.018 Uiso 1 1 calc R . .
C8 C -0.0126(8) 0.2053(6) 0.4358(6) 0.0175(14) Uani 1 1 d . . .
H8 H -0.0140 0.2444 0.5215 0.021 Uiso 1 1 calc R . .
C9 C 0.0635(7) 0.0928(6) 0.4029(6) 0.0145(13) Uani 1 1 d . . .
H9 H 0.1154 0.0557 0.4659 0.017 Uiso 1 1 calc R . .
C10 C 0.0613(7) 0.0366(6) 0.2756(6) 0.0112(13) Uani 1 1 d . . .
C11 C -0.1379(7) 0.0890(6) -0.2279(6) 0.0111(12) Uani 1 1 d . . .
C12 C -0.4046(8) 0.1310(7) -0.3274(6) 0.0195(14) Uani 1 1 d . . .
H12A H -0.4696 0.0521 -0.3899 0.023 Uiso 1 1 calc R . .
H12B H -0.4489 0.2067 -0.3490 0.023 Uiso 1 1 calc R . .
C13 C -0.4182(8) 0.1332(6) -0.1908(6) 0.0153(13) Uani 1 1 d . . .
C14 C -0.5820(8) 0.0596(6) -0.1873(6) 0.0188(14) Uani 1 1 d . . .
H14A H -0.5951 -0.0285 -0.2429 0.028 Uiso 1 1 calc GR . .
H14B H -0.6768 0.1028 -0.2161 0.028 Uiso 1 1 calc GR . .
H14C H -0.5785 0.0574 -0.1005 0.028 Uiso 1 1 calc GR . .
C15 C -0.3846(8) 0.2732(6) -0.0984(6) 0.0217(15) Uani 1 1 d . . .
H15A H -0.3747 0.2694 -0.0115 0.032 Uiso 1 1 calc GR . .
H15B H -0.4779 0.3205 -0.1212 0.032 Uiso 1 1 calc GR . .
H15C H -0.2804 0.3170 -0.1049 0.032 Uiso 1 1 calc GR . .

loop_
_atom_site_aniso_label
_atom_site_aniso_U_11
_atom_site_aniso_U_22
_atom_site_aniso_U_33
_atom_site_aniso_U_23
_atom_site_aniso_U_13
_atom_site_aniso_U_12
Re1 0.01029(18) 0.01103(18) 0.01062(18) 0.00308(13) 0.00430(14) 0.00449(13)
Br1 0.0180(3) 0.0130(3) 0.0156(3) 0.0019(2) 0.0036(3) 0.0046(3)
Br2 0.0133(3) 0.0187(3) 0.0155(3) 0.0048(3) 0.0021(3) 0.0070(2)
Br3 0.0171(3) 0.0217(3) 0.0168(3) 0.0088(3) 0.0090(3) 0.0060(3)
Fe1 0.0101(6) 0.0102(6) 0.0106(6) 0.0033(5) 0.0046(5) 0.0036(5)
O1 0.014(2) 0.018(2) 0.011(2) 0.0058(18) 0.0054(18) 0.0065(18)
O2 0.011(2) 0.022(2) 0.014(2) 0.0110(19) 0.0052(18) 0.0044(18)
N1 0.010(2) 0.013(3) 0.012(3) 0.003(2) 0.009(2) 0.006(2)
N2 0.010(3) 0.013(3) 0.014(3) 0.004(2) 0.007(2) 0.002(2)
N3 0.008(2) 0.019(3) 0.014(3) 0.009(2) 0.004(2) 0.007(2)
C1 0.011(3) 0.014(3) 0.014(3) 0.004(3) 0.003(3) 0.001(2)
C2 0.014(3) 0.018(3) 0.013(3) -0.001(3) 0.005(3) 0.002(3)
C3 0.024(4) 0.011(3) 0.023(4) 0.004(3) 0.016(3) 0.000(3)
C4 0.016(3) 0.013(3) 0.018(3) 0.010(3) 0.009(3) 0.006(3)
C5 0.012(3) 0.013(3) 0.012(3) 0.001(2) 0.008(3) 0.007(2)
C6 0.010(3) 0.012(3) 0.015(3) 0.006(2) 0.004(3) 0.000(2)
C7 0.014(3) 0.015(3) 0.017(3) 0.000(3) 0.010(3) 0.004(3)
C8 0.019(3) 0.020(3) 0.014(3) 0.000(3) 0.011(3) 0.004(3)
C9 0.013(3) 0.016(3) 0.015(3) 0.003(3) 0.005(3) 0.002(3)
C10 0.010(3) 0.013(3) 0.014(3) 0.006(2) 0.008(3) 0.002(2)
C11 0.012(3) 0.011(3) 0.013(3) 0.006(2) 0.005(3) 0.000(2)
C12 0.015(3) 0.027(4) 0.021(4) 0.013(3) 0.004(3) 0.011(3)
C13 0.016(3) 0.016(3) 0.016(3) 0.007(3) 0.004(3) 0.007(3)
C14 0.013(3) 0.018(3) 0.026(4) 0.005(3) 0.006(3) 0.004(3)
C15 0.020(3) 0.019(3) 0.021(4) -0.004(3) 0.006(3) 0.008(3)

loop_
_atom_type_symbol
_atom_type_description
_atom_type_scat_dispersion_real
_atom_type_scat_dispersion_imag
_atom_type_scat_source
C C 0.0033 0.0016 'International Tables Vol C Tables 4.2.6.8 and 6.1.1.4'
H H 0.0000 0.0000 'International Tables Vol C Tables 4.2.6.8 and 6.1.1.4'
Br Br -0.2901 2.4595 'International Tables Vol C Tables 4.2.6.8 and 6.1.1.4'
Fe Fe 0.3463 0.8444 'International Tables Vol C Tables 4.2.6.8 and 6.1.1.4'
N N 0.0061 0.0033 'International Tables Vol C Tables 4.2.6.8 and 6.1.1.4'
O O 0.0106 0.0060 'International Tables Vol C Tables 4.2.6.8 and 6.1.1.4'
Re Re -1.0185 7.2310 'International Tables Vol C Tables 4.2.6.8 and 6.1.1.4'

loop_
_exptl_crystal_face_index_h
_exptl_crystal_face_index_k
_exptl_crystal_face_index_l
_exptl_crystal_face_perp_dist
_exptl_oxdiff_crystal_face_indexfrac_h
_exptl_oxdiff_crystal_face_indexfrac_k
_exptl_oxdiff_crystal_face_indexfrac_l
_exptl_oxdiff_crystal_face_x
_exptl_oxdiff_crystal_face_y
_exptl_oxdiff_crystal_face_z
11 -5 -3 0.0382 10.8004 -5.2829 -3.2804 0.1991 0.8292 -0.5223
-1 -12 -4 0.0746 -1.1281 -12.3355 -4.0827 -0.0775 -0.3290 -0.9412
-10 7 4 0.0315 -10.2484 6.7755 3.7180 -0.1812 -0.7537 0.6318
-3 10 9 0.0689 -2.5477 9.5895 8.8931 0.2978 -0.0403 0.9538
-1 11 -13 0.0119 -1.0129 10.9858 -12.8592 -0.9558 0.1248 0.2661
3 -9 -9 0.0762 2.5316 -9.4262 -9.0719 -0.3113 0.0421 -0.9494
1 -11 12 0.0155 1.1243 -11.4094 12.4806 0.9435 -0.1231 -0.3077

loop_
_geom_angle_atom_site_label_1
_geom_angle_atom_site_label_2
_geom_angle_atom_site_label_3
_geom_angle
_geom_angle_site_symmetry_1
_geom_angle_site_symmetry_3
Br1 Re1 Br1 180.0 . 2_666
Br1 Re1 Br3 90.19(2) . .
Br1 Re1 Br3 90.19(2) 2_666 2_666
Br1 Re1 Br3 89.81(2) 2_666 .
Br1 Re1 Br3 89.81(2) . 2_666
Br2 Re1 Br1 90.38(2) 2_666 2_666
Br2 Re1 Br1 89.62(2) . 2_666
Br2 Re1 Br1 89.62(2) 2_666 .
Br2 Re1 Br1 90.38(2) . .
Br2 Re1 Br2 180.0 . 2_666
Br2 Re1 Br3 89.79(2) . .
Br2 Re1 Br3 89.79(2) 2_666 2_666
Br2 Re1 Br3 90.21(2) . 2_666
Br2 Re1 Br3 90.21(2) 2_666 .
Br3 Re1 Br3 180.0 . 2_666
O1 Fe1 O1 180.0 . 2
O1 Fe1 N1 88.71(18) . 2
O1 Fe1 N1 88.71(18) 2 .
O1 Fe1 N1 91.29(18) 2 2
O1 Fe1 N1 91.29(18) . .
O1 Fe1 N2 87.72(18) . 2
O1 Fe1 N2 92.28(18) 2 2
O1 Fe1 N2 92.28(18) . .
O1 Fe1 N2 87.72(18) 2 .
N1 Fe1 N1 180.0 . 2
N1 Fe1 N2 87.70(19) . 2
N1 Fe1 N2 87.70(19) 2 .
N1 Fe1 N2 92.30(19) 2 2
N1 Fe1 N2 92.30(19) . .
N2 Fe1 N2 180.0 2 .
N3 O1 Fe1 117.9(3) 2 .
C11 O2 C12 109.7(4) . .
C1 N1 Fe1 123.2(4) . .
C1 N1 C5 118.7(5) . .
C5 N1 Fe1 118.0(4) . .
C6 N2 Fe1 123.2(4) . .
C6 N2 C10 117.8(5) . .
C10 N2 Fe1 119.0(4) . .
O1 N3 C11 119.2(4) 2 .
O1 N3 C13 121.2(4) 2 .
C11 N3 C13 109.8(5) . .
N1 C1 H1 119.0 . .
N1 C1 C2 122.0(6) . .
C2 C1 H1 119.0 . .
C1 C2 H2 120.3 . .
C1 C2 C3 119.4(6) . .
C3 C2 H2 120.3 . .
C2 C3 H3 120.3 . .
C4 C3 C2 119.5(6) . .
C4 C3 H3 120.3 . .
C3 C4 H4 120.9 . .
C5 C4 C3 118.3(6) . .
C5 C4 H4 120.9 . .
N1 C5 C4 122.1(6) . .
N1 C5 C11 115.5(5) . .
C4 C5 C11 122.3(6) . .
N2 C6 H6 118.7 . .
N2 C6 C7 122.5(6) . .
C7 C6 H6 118.7 . .
C6 C7 H7 120.7 . .
C8 C7 C6 118.6(5) . .
C8 C7 H7 120.7 . .
C7 C8 H8 120.2 . .
C7 C8 C9 119.7(6) . .
C9 C8 H8 120.2 . .
C8 C9 H9 120.7 . .
C10 C9 C8 118.7(6) . .
C10 C9 H9 120.7 . .
N2 C10 C9 122.7(5) . .
N2 C10 C11 114.1(5) . 2
C9 C10 C11 123.2(5) . 2
O2 C11 N3 104.8(4) . .
O2 C11 C5 110.9(5) . .
O2 C11 C10 113.0(5) . 2
N3 C11 C5 111.1(5) . .
N3 C11 C10 107.5(5) . 2
C10 C11 C5 109.4(5) 2 .
O2 C12 H12A 110.4 . .
O2 C12 H12B 110.4 . .
O2 C12 C13 106.7(5) . .
H12A C12 H12B 108.6 . .
C13 C12 H12A 110.4 . .
C13 C12 H12B 110.4 . .
N3 C13 C12 96.7(4) . .
N3 C13 C14 110.5(5) . .
N3 C13 C15 111.0(5) . .
C12 C13 C15 112.1(5) . .
C14 C13 C12 113.3(5) . .
C14 C13 C15 112.2(5) . .
C13 C14 H14A 109.5 . .
C13 C14 H14B 109.5 . .
C13 C14 H14C 109.5 . .
H14A C14 H14B 109.5 . .
H14A C14 H14C 109.5 . .
H14B C14 H14C 109.5 . .
C13 C15 H15A 109.5 . .
C13 C15 H15B 109.5 . .
C13 C15 H15C 109.5 . .
H15A C15 H15B 109.5 . .
H15A C15 H15C 109.5 . .
H15B C15 H15C 109.5 . .

loop_
_geom_bond_atom_site_label_1
_geom_bond_atom_site_label_2
_geom_bond_distance
_geom_bond_site_symmetry_2
Re1 Br1 2.5132(6) 2_666
Re1 Br1 2.5132(6) .
Re1 Br2 2.5029(6) .
Re1 Br2 2.5029(6) 2_666
Re1 Br3 2.5249(6) .
Re1 Br3 2.5249(6) 2_666
Fe1 O1 1.873(4) .
Fe1 O1 1.873(4) 2
Fe1 N1 1.963(5) .
Fe1 N1 1.963(5) 2
Fe1 N2 1.991(5) 2
Fe1 N2 1.991(5) .
O1 N3 1.316(6) 2
O2 C11 1.396(7) .
O2 C12 1.456(7) .
N1 C1 1.342(7) .
N1 C5 1.356(7) .
N2 C6 1.345(7) .
N2 C10 1.350(7) .
N3 O1 1.316(6) 2
N3 C11 1.472(7) .
N3 C13 1.499(7) .
C1 H1 0.9300 .
C1 C2 1.367(9) .
C2 H2 0.9300 .
C2 C3 1.386(9) .
C3 H3 0.9300 .
C3 C4 1.383(9) .
C4 H4 0.9300 .
C4 C5 1.381(8) .
C5 C11 1.522(8) .
C6 H6 0.9300 .
C6 C7 1.378(8) .
C7 H7 0.9300 .
C7 C8 1.375(9) .
C8 H8 0.9300 .
C8 C9 1.378(8) .
C9 H9 0.9300 .
C9 C10 1.369(8) .
C10 C11 1.522(8) 2
C11 C10 1.521(8) 2
C12 H12A 0.9700 .
C12 H12B 0.9700 .
C12 C13 1.530(9) .
C13 C14 1.504(8) .
C13 C15 1.536(8) .
C14 H14A 0.9600 .
C14 H14B 0.9600 .
C14 H14C 0.9600 .
C15 H15A 0.9600 .
C15 H15B 0.9600 .
C15 H15C 0.9600 .

loop_
_geom_torsion_atom_site_label_1
_geom_torsion_atom_site_label_2
_geom_torsion_atom_site_label_3
_geom_torsion_atom_site_label_4
_geom_torsion
_geom_torsion_site_symmetry_1
_geom_torsion_site_symmetry_4
Fe1 N1 C1 C2 -178.4(4) . .
Fe1 N1 C5 C4 178.3(4) . .
Fe1 N1 C5 C11 -2.5(6) . .
Fe1 N2 C6 C7 179.6(4) . .
Fe1 N2 C10 C9 178.8(4) . .
Fe1 N2 C10 C11 -0.9(7) . 2
O1 N3 C11 O2 -168.6(4) 2 .
O1 N3 C11 C5 -48.8(7) 2 .
O1 N3 C11 C10 70.9(6) 2 2
O1 N3 C13 C12 178.8(5) 2 .
O1 N3 C13 C14 -63.2(7) 2 .
O1 N3 C13 C15 62.0(7) 2 .
O2 C12 C13 N3 -32.4(6) . .
O2 C12 C13 C14 -148.1(5) . .
O2 C12 C13 C15 83.6(6) . .
N1 Fe1 O1 N3 125.8(4) . 2
N1 Fe1 O1 N3 -54.2(4) 2 2
N1 C1 C2 C3 0.2(8) . .
N1 C5 C11 O2 173.1(4) . .
N1 C5 C11 N3 57.0(6) . .
N1 C5 C11 C10 -61.7(6) . 2
N2 Fe1 O1 N3 -146.6(4) 2 2
N2 Fe1 O1 N3 33.4(4) . 2
N2 C6 C7 C8 1.6(9) . .
C1 N1 C5 C4 0.6(8) . .
C1 N1 C5 C11 179.7(5) . .
C1 C2 C3 C4 0.5(8) . .
C2 C3 C4 C5 -0.7(8) . .
C3 C4 C5 N1 0.1(8) . .
C3 C4 C5 C11 -178.9(5) . .
C4 C5 C11 O2 -7.8(7) . .
C4 C5 C11 N3 -123.9(6) . .
C4 C5 C11 C10 117.4(6) . 2
C5 N1 C1 C2 -0.8(8) . .
C6 N2 C10 C9 -0.8(9) . .
C6 N2 C10 C11 179.5(5) . 2
C6 C7 C8 C9 -0.6(9) . .
C7 C8 C9 C10 -0.9(9) . .
C8 C9 C10 N2 1.7(9) . .
C8 C9 C10 C11 -178.7(5) . 2
C10 N2 C6 C7 -0.9(8) . .
C11 O2 C12 C13 22.0(6) . .
C11 N3 C13 C12 33.2(6) . .
C11 N3 C13 C14 151.2(5) . .
C11 N3 C13 C15 -83.6(6) . .
C12 O2 C11 N3 -0.4(6) . .
C12 O2 C11 C5 -120.4(5) . .
C12 O2 C11 C10 116.4(5) . 2
C13 N3 C11 O2 -22.3(6) . .
C13 N3 C11 C5 97.5(6) . .
C13 N3 C11 C10 -142.7(5) . 2
